data_4349316
loop_
_publ_author_name
'Bezpalko, Mark W.'
'Poitras, Andrew M.'
'Foxman, Bruce M.'
'Thomas, Christine M.'

_publ_section_title
;
 Cobalt N-Heterocyclic Phosphenium Complexes Stabilized by a Chelating
 Framework: Synthesis and Redox Properties.
;
_journal_issue 1
_journal_name_full 'Inorganic chemistry'
_journal_page_first 503
_journal_page_last 510
_journal_paper_doi 10.1021/acs.inorgchem.6b02374
_journal_volume 56
_journal_year 2017
_chemical_absolute_configuration ad
_chemical_formula_moiety 'C35 H37 Co1 N2 O3 P2'
_chemical_formula_sum 'C35 H37 Co N2 O3 P2'
_chemical_formula_weight 654.57
_space_group_IT_number 29
_space_group_name_Hall 'P 2c -2ac'
_space_group_name_H-M_alt 'P c a 21'
_symmetry_cell_setting orthorhombic
_symmetry_space_group_name_Hall 'P 2c -2ac'
_symmetry_space_group_name_H-M 'P c a 21'
_atom_sites_solution_hydrogens difmap
_atom_sites_solution_primary other
_audit_creation_date 2014-09-06
_audit_creation_method CRYSTALS_ver_14.61
_cell_angle_alpha 90
_cell_angle_beta 90
_cell_angle_gamma 90
_cell_formula_units_Z 4
_cell_length_a 27.2428(13)
_cell_length_b 8.7290(4)
_cell_length_c 13.3472(6)
_cell_measurement_reflns_used 9282
_cell_measurement_temperature 120
_cell_measurement_theta_max 30
_cell_measurement_theta_min 2
_cell_volume 3174.0(3)
_computing_cell_refinement 'Apex2 (Bruker AXS, 2006)'
_computing_data_collection 'Apex2 (Bruker AXS, 2006)'
_computing_data_reduction 'Apex2 (Bruker AXS, 2006)'
_computing_molecular_graphics 'CAMERON (Watkin et al., 1996)'
_computing_publication_material 'CRYSTALS (Betteridge et al., 2003)'
_computing_structure_refinement 'CRYSTALS (Betteridge et al., 2003)'
_computing_structure_solution 'Superflip (Palatinus & Chapuis, 2007)'
_diffrn_ambient_temperature 120
_diffrn_measured_fraction_theta_full 0.998
_diffrn_measured_fraction_theta_max 0.998
_diffrn_measurement_device Area
_diffrn_measurement_device_type 'Bruker Kappa Apex2'
_diffrn_measurement_method '\f & \w scans'
_diffrn_radiation_monochromator graphite
_diffrn_radiation_type 'Mo K\a'
_diffrn_radiation_wavelength 0.71073
_diffrn_reflns_av_R_equivalents 0.034
_diffrn_reflns_limit_h_max 27
_diffrn_reflns_limit_h_min -38
_diffrn_reflns_limit_k_max 12
_diffrn_reflns_limit_k_min -12
_diffrn_reflns_limit_l_max 17
_diffrn_reflns_limit_l_min -18
_diffrn_reflns_number 25214
_diffrn_reflns_theta_full 29.992
_diffrn_reflns_theta_max 29.992
_diffrn_reflns_theta_min 1.495
_diffrn_standards_number 0
_exptl_absorpt_coefficient_mu 0.680
_exptl_absorpt_correction_T_max 0.90
_exptl_absorpt_correction_T_min 0.87
_exptl_absorpt_correction_type numerical
_exptl_absorpt_process_details
; 
 Analytical Absorption (De Meulenaer & Tompa, 1965) 
;
_exptl_crystal_colour red
_exptl_crystal_density_diffrn 1.370
_exptl_crystal_density_method 'not measured'
_exptl_crystal_description prism
_exptl_crystal_F_000 1368
_exptl_crystal_size_max 0.480
_exptl_crystal_size_mid 0.200
_exptl_crystal_size_min 0.160
_refine_diff_density_max 0.35
_refine_diff_density_min -0.25
_refine_ls_abs_structure_details 'Flack (1983), 3230 Friedel-pairs'
_refine_ls_abs_structure_Flack 0.003(9)
_refine_ls_extinction_method None
_refine_ls_goodness_of_fit_ref 0.9948
_refine_ls_hydrogen_treatment constr
_refine_ls_matrix_type full
_refine_ls_number_parameters 388
_refine_ls_number_reflns 8042
_refine_ls_number_restraints 1
_refine_ls_R_factor_all 0.0323
_refine_ls_R_factor_gt 0.0282
_refine_ls_shift/su_max 0.0021144
_refine_ls_shift/su_mean 0.0001793
_refine_ls_structure_factor_coef Fsqd
_refine_ls_weighting_details
;
 Method= Modified Sheldrick 
 w=1/[\s^2^(F^2^) + ( 0.03P)^2^ + 0.51P] 
 ,where P=(max(Fo^2^,0) + 2Fc^2^)/3 
;
_refine_ls_weighting_scheme calc
_refine_ls_wR_factor_all 0.0667
_refine_ls_wR_factor_gt 0.0649
_refine_ls_wR_factor_ref 0.0667
_reflns_limit_h_max 38
_reflns_limit_h_min 0
_reflns_limit_k_max 12
_reflns_limit_k_min 0
_reflns_limit_l_max 17
_reflns_limit_l_min -18
_reflns_number_gt 7323
_reflns_number_total 8042
_reflns_threshold_expression I>2.0\s(I)
_oxford_diffrn_Wilson_B_factor 0.00
_oxford_diffrn_Wilson_scale 0.00
_oxford_refine_ls_r_factor_ref 0.0323
_oxford_refine_ls_scale 0.12984(3)
_oxford_reflns_number_all 8042
_oxford_reflns_threshold_expression_ref I>-10.0\s(I)
_oxford_structure_analysis_title 'mwb4_132a_0ma in Pca2(1)'
_cod_data_source_file ic6b02374_si_002.cif
_cod_data_source_block 2
_cod_depositor_comments
;
The following automatic conversions were performed:

data item '_atom_sites_solution_primary' value 'Other' was changed to
'other' in accordance with the
/home/saulius/struct/COD-crude-data/automatic-downloads/DataCite-retrospective/ACS/depositions/lib/dictionaries/cif_core.dic
dictionary named 'cif_core.dic' version 2.4.2 last updated on
2011-04-26.

Automatic conversion script
Id: cif_fix_values 6909 2019-04-08 15:41:33Z antanas 
;
_cod_original_cell_volume 3174.00(14)
_cod_original_sg_symbol_Hall 'P 2c -2ac '
_cod_original_sg_symbol_H-M 'P c a 21 '
_cod_original_formula_sum 'C35 H37 Co1 N2 O3 P2'
_cod_database_code 4349316

loop_
_symmetry_equiv_pos_as_xyz
x,y,z
-x+1/2,y,z+1/2
x+1/2,-y,z
-x,-y,z+1/2

loop_
_atom_site_label
_atom_site_type_symbol
_atom_site_fract_x
_atom_site_fract_y
_atom_site_fract_z
_atom_site_U_iso_or_equiv
_atom_site_occupancy
_atom_site_adp_type
_atom_site_refinement_flags_posn
Co1 Co 0.418627(7) 1.00857(2) 0.41988(4) 0.0122 1.0000 Uani .
P1 P 0.435966(15) 0.78952(4) 0.39741(5) 0.0121 1.0000 Uani .
P2 P 0.358975(15) 0.93176(5) 0.51410(5) 0.0123 1.0000 Uani .
O1 O 0.37078(5) 1.18854(15) 0.26374(11) 0.0233 1.0000 Uani .
O2 O 0.50334(5) 1.16923(16) 0.50318(12) 0.0264 1.0000 Uani .
O3 O 0.40392(6) 0.66872(17) 0.17908(12) 0.0303 1.0000 Uani .
N1 N 0.48372(5) 0.67436(14) 0.40114(12) 0.0147 1.0000 Uani .
N2 N 0.39681(5) 0.64188(14) 0.41257(12) 0.0132 1.0000 Uani .
C1 C 0.53365(6) 0.72740(17) 0.40125(14) 0.0138 1.0000 Uani .
C2 C 0.55967(6) 0.72485(19) 0.31118(14) 0.0155 1.0000 Uani .
C3 C 0.53587(7) 0.6732(2) 0.21500(15) 0.0235 1.0000 Uani .
C4 C 0.60856(6) 0.7720(2) 0.31241(14) 0.0168 1.0000 Uani .
C5 C 0.63133(6) 0.81968(18) 0.39995(15) 0.0173 1.0000 Uani .
C6 C 0.68386(6) 0.8733(2) 0.39819(17) 0.0264 1.0000 Uani .
C7 C 0.60457(7) 0.82031(19) 0.48861(14) 0.0168 1.0000 Uani .
C8 C 0.55527(6) 0.77413(19) 0.49133(14) 0.0147 1.0000 Uani .
C9 C 0.52719(7) 0.7768(2) 0.58844(15) 0.0218 1.0000 Uani .
C10 C 0.47315(6) 0.51193(17) 0.4220(2) 0.0197 1.0000 Uani .
C11 C 0.41947(6) 0.49101(17) 0.39312(15) 0.0178 1.0000 Uani .
C12 C 0.34584(6) 0.66203(18) 0.40081(14) 0.0138 1.0000 Uani .
C13 C 0.31800(7) 0.5549(2) 0.34782(15) 0.0184 1.0000 Uani .
C14 C 0.26808(7) 0.5788(2) 0.33170(15) 0.0221 1.0000 Uani .
C15 C 0.24552(7) 0.7098(2) 0.36759(15) 0.0225 1.0000 Uani .
C16 C 0.27268(6) 0.81376(19) 0.42395(15) 0.0181 1.0000 Uani .
C17 C 0.32238(6) 0.79211(18) 0.44332(13) 0.0136 1.0000 Uani .
C18 C 0.31180(6) 1.06116(19) 0.56435(14) 0.0145 1.0000 Uani .
C19 C 0.30925(7) 1.2119(2) 0.53155(15) 0.0198 1.0000 Uani .
C20 C 0.27324(7) 1.3105(2) 0.56785(17) 0.0249 1.0000 Uani .
C21 C 0.23960(7) 1.2585(2) 0.63784(16) 0.0243 1.0000 Uani .
C22 C 0.24177(7) 1.1080(2) 0.67179(15) 0.0216 1.0000 Uani .
C23 C 0.27789(7) 1.0104(2) 0.63595(15) 0.0195 1.0000 Uani .
C24 C 0.37561(6) 0.8259(2) 0.62752(14) 0.0157 1.0000 Uani .
C25 C 0.35489(7) 0.6851(2) 0.65427(16) 0.0214 1.0000 Uani .
C26 C 0.36947(8) 0.6136(3) 0.74276(18) 0.0303 1.0000 Uani .
C27 C 0.40366(8) 0.6800(3) 0.80466(17) 0.0325 1.0000 Uani .
C28 C 0.42405(8) 0.8217(3) 0.77932(16) 0.0310 1.0000 Uani .
C29 C 0.41049(7) 0.8919(2) 0.69042(15) 0.0212 1.0000 Uani .
C30 C 0.39015(7) 1.12010(19) 0.32643(14) 0.0166 1.0000 Uani .
C31 C 0.46918(6) 1.10721(19) 0.47243(14) 0.0166 1.0000 Uani .
C32 C 0.39194(10) 0.5559(3) 0.10614(18) 0.0351 1.0000 Uani .
C33 C 0.34486(10) 0.6075(3) 0.05858(19) 0.0380 1.0000 Uani .
C34 C 0.35148(9) 0.7809(2) 0.05646(18) 0.0325 1.0000 Uani .
C35 C 0.38117(9) 0.8108(3) 0.15033(19) 0.0350 1.0000 Uani .
H31 H 0.5575 0.6884 0.1598 0.0338 1.0000 Uiso R
H32 H 0.5056 0.7280 0.2011 0.0354 1.0000 Uiso R
H33 H 0.5274 0.5658 0.2161 0.0359 1.0000 Uiso R
H41 H 0.6260 0.7735 0.2512 0.0195 1.0000 Uiso R
H61 H 0.6959 0.8934 0.4647 0.0398 1.0000 Uiso R
H62 H 0.6862 0.9671 0.3606 0.0408 1.0000 Uiso R
H63 H 0.7047 0.8032 0.3641 0.0406 1.0000 Uiso R
H71 H 0.6199 0.8530 0.5479 0.0185 1.0000 Uiso R
H91 H 0.5458 0.8157 0.6407 0.0352 1.0000 Uiso R
H92 H 0.4987 0.8352 0.5825 0.0343 1.0000 Uiso R
H93 H 0.5174 0.6802 0.6080 0.0363 1.0000 Uiso R
H101 H 0.4782 0.4931 0.4937 0.0228 1.0000 Uiso R
H102 H 0.4948 0.4492 0.3820 0.0236 1.0000 Uiso R
H111 H 0.4042 0.4152 0.4358 0.0193 1.0000 Uiso R
H112 H 0.4162 0.4594 0.3225 0.0200 1.0000 Uiso R
H131 H 0.3333 0.4665 0.3217 0.0217 1.0000 Uiso R
H141 H 0.2500 0.5040 0.2969 0.0261 1.0000 Uiso R
H151 H 0.2118 0.7292 0.3557 0.0265 1.0000 Uiso R
H161 H 0.2575 0.9009 0.4503 0.0223 1.0000 Uiso R
H191 H 0.3320 1.2473 0.4833 0.0233 1.0000 Uiso R
H201 H 0.2718 1.4089 0.5430 0.0298 1.0000 Uiso R
H211 H 0.2143 1.3218 0.6618 0.0288 1.0000 Uiso R
H221 H 0.2197 1.0739 0.7194 0.0249 1.0000 Uiso R
H231 H 0.2801 0.9065 0.6595 0.0229 1.0000 Uiso R
H251 H 0.3311 0.6405 0.6130 0.0249 1.0000 Uiso R
H261 H 0.3557 0.5197 0.7593 0.0357 1.0000 Uiso R
H271 H 0.4124 0.6311 0.8620 0.0397 1.0000 Uiso R
H281 H 0.4460 0.8718 0.8227 0.0374 1.0000 Uiso R
H291 H 0.4256 0.9832 0.6722 0.0262 1.0000 Uiso R
H321 H 0.4171 0.5470 0.0557 0.0424 1.0000 Uiso R
H322 H 0.3888 0.4580 0.1386 0.0430 1.0000 Uiso R
H331 H 0.3413 0.5630 -0.0078 0.0456 1.0000 Uiso R
H332 H 0.3164 0.5862 0.0998 0.0435 1.0000 Uiso R
H341 H 0.3705 0.8105 -0.0030 0.0404 1.0000 Uiso R
H342 H 0.3200 0.8345 0.0565 0.0396 1.0000 Uiso R
H351 H 0.4062 0.8870 0.1393 0.0423 1.0000 Uiso R
H352 H 0.3584 0.8411 0.2024 0.0434 1.0000 Uiso R

loop_
_atom_site_aniso_label
_atom_site_aniso_U_11
_atom_site_aniso_U_22
_atom_site_aniso_U_33
_atom_site_aniso_U_23
_atom_site_aniso_U_13
_atom_site_aniso_U_12
Co1 0.01213(9) 0.00986(9) 0.01460(10) 0.00023(9) 0.00036(10) 0.00055(7)
P1 0.01024(17) 0.01064(17) 0.0153(2) 0.00018(15) 0.00036(16) 0.00077(14)
P2 0.01182(18) 0.01178(17) 0.01336(19) -0.00081(16) 0.00000(17) 0.00115(15)
O1 0.0276(7) 0.0214(7) 0.0209(7) 0.0018(5) -0.0063(6) 0.0014(6)
O2 0.0241(7) 0.0275(7) 0.0277(8) -0.0065(6) -0.0014(6) -0.0073(6)
O3 0.0324(8) 0.0293(8) 0.0292(8) 0.0033(7) -0.0075(7) 0.0054(6)
N1 0.0105(6) 0.0114(6) 0.0220(8) 0.0015(6) 0.0000(6) 0.0007(4)
N2 0.0106(6) 0.0099(5) 0.0191(7) -0.0033(6) 0.0010(6) 0.0008(4)
C1 0.0102(7) 0.0112(7) 0.0200(9) 0.0011(6) -0.0003(7) 0.0017(5)
C2 0.0158(8) 0.0128(7) 0.0180(8) 0.0014(6) -0.0019(7) 0.0028(6)
C3 0.0193(9) 0.0328(11) 0.0184(9) -0.0027(8) -0.0039(8) 0.0009(7)
C4 0.0156(8) 0.0161(8) 0.0186(9) 0.0020(7) 0.0026(7) 0.0003(6)
C5 0.0132(7) 0.0158(7) 0.0228(9) 0.0021(7) -0.0009(7) 0.0003(6)
C6 0.0157(8) 0.0359(10) 0.0276(11) -0.0012(9) 0.0015(8) -0.0084(7)
C7 0.0159(8) 0.0165(8) 0.0180(9) -0.0006(7) -0.0037(7) -0.0011(6)
C8 0.0146(8) 0.0135(7) 0.0159(8) 0.0010(6) 0.0016(7) 0.0022(6)
C9 0.0185(9) 0.0280(10) 0.0189(9) -0.0001(8) 0.0025(7) -0.0008(7)
C10 0.0152(7) 0.0105(6) 0.0333(9) 0.0033(8) -0.0007(9) 0.0007(5)
C11 0.0153(8) 0.0092(7) 0.0289(11) -0.0019(7) 0.0014(7) 0.0008(5)
C12 0.0110(7) 0.0158(7) 0.0147(8) 0.0009(6) 0.0007(6) -0.0006(5)
C13 0.0156(8) 0.0176(8) 0.0221(9) -0.0053(7) 0.0017(7) -0.0011(7)
C14 0.0167(9) 0.0261(9) 0.0236(10) -0.0079(8) -0.0004(7) -0.0051(7)
C15 0.0112(8) 0.0307(10) 0.0256(10) -0.0064(8) -0.0030(7) 0.0011(7)
C16 0.0137(7) 0.0216(7) 0.0192(8) -0.0042(8) 0.0003(7) 0.0021(6)
C17 0.0130(7) 0.0144(7) 0.0133(8) -0.0009(6) -0.0008(6) -0.0006(6)
C18 0.0121(7) 0.0155(7) 0.0157(8) -0.0043(7) -0.0019(7) 0.0022(6)
C19 0.0170(8) 0.0160(8) 0.0263(10) -0.0017(7) 0.0017(7) 0.0007(6)
C20 0.0224(9) 0.0155(8) 0.0367(12) -0.0031(8) 0.0010(9) 0.0033(7)
C21 0.0197(10) 0.0245(9) 0.0288(11) -0.0099(8) -0.0016(8) 0.0077(7)
C22 0.0158(9) 0.0312(9) 0.0179(9) -0.0033(8) 0.0016(7) 0.0045(7)
C23 0.0212(9) 0.0193(8) 0.0178(9) 0.0001(7) 0.0015(7) 0.0044(7)
C24 0.0157(8) 0.0169(8) 0.0144(8) -0.0006(6) 0.0027(7) 0.0055(6)
C25 0.0214(9) 0.0207(8) 0.0220(10) 0.0033(7) 0.0031(8) 0.0033(7)
C26 0.0300(11) 0.0290(11) 0.0319(12) 0.0141(9) 0.0113(9) 0.0137(9)
C27 0.0296(11) 0.0481(13) 0.0196(10) 0.0105(9) 0.0034(9) 0.0214(10)
C28 0.0274(11) 0.0473(13) 0.0183(10) -0.0024(9) -0.0058(8) 0.0104(9)
C29 0.0205(9) 0.0256(9) 0.0176(9) -0.0044(7) -0.0006(7) 0.0049(7)
C30 0.0176(8) 0.0138(7) 0.0183(8) -0.0032(7) 0.0011(7) -0.0003(6)
C31 0.0186(8) 0.0140(7) 0.0172(8) 0.0000(6) 0.0030(7) 0.0012(6)
C32 0.0571(16) 0.0236(10) 0.0245(11) 0.0005(9) 0.0031(11) 0.0101(10)
C33 0.0508(14) 0.0334(12) 0.0297(12) 0.0004(10) -0.0113(11) -0.0125(11)
C34 0.0397(12) 0.0284(10) 0.0293(12) -0.0015(9) -0.0088(10) 0.0072(9)
C35 0.0452(14) 0.0233(10) 0.0364(13) -0.0020(9) -0.0169(11) 0.0034(10)

loop_
_atom_type_symbol
_atom_type_scat_dispersion_real
_atom_type_scat_dispersion_imag
_atom_type_scat_Cromer_Mann_a1
_atom_type_scat_Cromer_Mann_b1
_atom_type_scat_Cromer_Mann_a2
_atom_type_scat_Cromer_Mann_b2
_atom_type_scat_Cromer_Mann_a3
_atom_type_scat_Cromer_Mann_b3
_atom_type_scat_Cromer_Mann_a4
_atom_type_scat_Cromer_Mann_b4
_atom_type_scat_Cromer_Mann_c
_atom_type_scat_source
C 0.0033 0.0016 2.3100 20.8439 1.0200 10.2075 1.5886 0.5687 0.8650 51.6512 0.2156 'International Tables Vol C 4.2.6.8 and 6.1.1.4'
H 0.0000 0.0000 0.4930 10.5109 0.3229 26.1257 0.1402 3.1424 0.0408 57.7998 0.0030 'International Tables Vol C 4.2.6.8 and 6.1.1.4'
N 0.0061 0.0033 12.2126 0.0057 3.1322 9.8933 2.0125 28.9975 1.1663 0.5826 -11.5290 'International Tables Vol C 4.2.6.8 and 6.1.1.4'
O 0.0106 0.0060 3.0485 13.2771 2.2868 5.7011 1.5463 0.3239 0.8670 32.9089 0.2508 'International Tables Vol C 4.2.6.8 and 6.1.1.4'
P 0.1023 0.0942 6.4345 1.9067 4.1791 27.1570 1.7800 0.5260 1.4908 68.1645 1.1149 'International Tables Vol C 4.2.6.8 and 6.1.1.4'
Co 0.3494 0.9721 12.2841 4.2791 7.3409 0.2784 4.0034 13.5359 2.3488 71.1692 1.0118 'International Tables Vol C 4.2.6.8 and 6.1.1.4'

loop_
_geom_angle_atom_site_label_1
_geom_angle_atom_site_label_2
_geom_angle_atom_site_label_3
_geom_angle
_geom_angle_publ_flag
P1 Co1 P2 88.174(17) yes
P1 Co1 C30 121.88(6) yes
P2 Co1 C30 104.60(6) yes
P1 Co1 C31 110.01(6) yes
P2 Co1 C31 120.37(6) yes
C30 Co1 C31 110.76(8) yes
Co1 P1 N1 140.31(5) yes
Co1 P1 N2 124.46(5) yes
N1 P1 N2 91.70(6) yes
Co1 P2 C17 108.34(6) yes
Co1 P2 C18 123.19(6) yes
C17 P2 C18 102.48(8) yes
Co1 P2 C24 116.85(6) yes
C17 P2 C24 103.00(8) yes
C18 P2 C24 100.46(8) yes
C32 O3 C35 108.38(16) yes
P1 N1 C1 123.50(10) yes
P1 N1 C10 116.05(10) yes
C1 N1 C10 119.67(12) yes
P1 N2 C11 113.33(10) yes
P1 N2 C12 121.01(10) yes
C11 N2 C12 120.25(13) yes
N1 C1 C2 118.35(16) yes
N1 C1 C8 119.54(15) yes
C2 C1 C8 122.06(14) yes
C1 C2 C3 121.31(16) yes
C1 C2 C4 118.06(16) yes
C3 C2 C4 120.63(17) yes
C2 C3 H31 110.5 no
C2 C3 H32 112.4 no
H31 C3 H32 108.0 no
C2 C3 H33 112.4 no
H31 C3 H33 107.1 no
H32 C3 H33 106.2 no
C2 C4 C5 121.72(17) yes
C2 C4 H41 118.3 no
C5 C4 H41 120.0 no
C4 C5 C6 120.34(17) yes
C4 C5 C7 118.95(15) yes
C6 C5 C7 120.69(17) yes
C5 C6 H61 111.5 no
C5 C6 H62 109.6 no
H61 C6 H62 107.7 no
C5 C6 H63 112.1 no
H61 C6 H63 110.7 no
H62 C6 H63 105.0 no
C5 C7 C8 121.54(17) yes
C5 C7 H71 119.1 no
C8 C7 H71 119.4 no
C7 C8 C1 117.67(16) yes
C7 C8 C9 120.29(16) yes
C1 C8 C9 122.04(15) yes
C8 C9 H91 112.1 no
C8 C9 H92 111.0 no
H91 C9 H92 108.6 no
C8 C9 H93 112.1 no
H91 C9 H93 106.2 no
H92 C9 H93 106.5 no
N1 C10 C11 104.80(13) yes
N1 C10 H101 108.5 no
C11 C10 H101 111.2 no
N1 C10 H102 108.8 no
C11 C10 H102 112.3 no
H101 C10 H102 110.9 no
C10 C11 N2 104.48(13) yes
C10 C11 H111 110.3 no
N2 C11 H111 109.0 no
C10 C11 H112 111.2 no
N2 C11 H112 112.3 no
H111 C11 H112 109.4 no
N2 C12 C13 120.55(15) yes
N2 C12 C17 119.92(14) yes
C13 C12 C17 119.54(15) yes
C12 C13 C14 120.56(16) yes
C12 C13 H131 119.7 no
C14 C13 H131 119.7 no
C13 C14 C15 120.26(17) yes
C13 C14 H141 118.9 no
C15 C14 H141 120.8 no
C14 C15 C16 119.34(16) yes
C14 C15 H151 121.3 no
C16 C15 H151 119.3 no
C15 C16 C17 121.95(16) yes
C15 C16 H161 120.0 no
C17 C16 H161 118.1 no
P2 C17 C12 119.44(12) yes
P2 C17 C16 122.26(13) yes
C12 C17 C16 118.17(15) yes
P2 C18 C19 120.16(14) yes
P2 C18 C23 121.03(13) yes
C19 C18 C23 118.81(16) yes
C18 C19 C20 120.75(18) yes
C18 C19 H191 119.4 no
C20 C19 H191 119.9 no
C19 C20 C21 119.91(18) yes
C19 C20 H201 118.7 no
C21 C20 H201 121.3 no
C20 C21 C22 120.07(17) yes
C20 C21 H211 121.5 no
C22 C21 H211 118.4 no
C21 C22 C23 119.89(18) yes
C21 C22 H221 120.0 no
C23 C22 H221 120.1 no
C18 C23 C22 120.56(17) yes
C18 C23 H231 118.7 no
C22 C23 H231 120.8 no
P2 C24 C25 123.68(15) yes
P2 C24 C29 117.33(14) yes
C25 C24 C29 118.99(18) yes
C24 C25 C26 119.7(2) yes
C24 C25 H251 119.7 no
C26 C25 H251 120.6 no
C25 C26 C27 120.9(2) yes
C25 C26 H261 118.8 no
C27 C26 H261 120.2 no
C26 C27 C28 119.83(19) yes
C26 C27 H271 119.2 no
C28 C27 H271 121.0 no
C27 C28 C29 119.5(2) yes
C27 C28 H281 121.1 no
C29 C28 H281 119.4 no
C24 C29 C28 121.0(2) yes
C24 C29 H291 119.9 no
C28 C29 H291 119.1 no
O1 C30 Co1 177.57(16) yes
O2 C31 Co1 176.99(16) yes
O3 C32 C33 106.16(18) yes
O3 C32 H321 111.7 no
C33 C32 H321 109.7 no
O3 C32 H322 109.1 no
C33 C32 H322 112.4 no
H321 C32 H322 107.7 no
C32 C33 C34 101.80(18) yes
C32 C33 H331 110.6 no
C34 C33 H331 113.1 no
C32 C33 H332 112.7 no
C34 C33 H332 107.2 no
H331 C33 H332 111.1 no
C33 C34 C35 102.66(18) yes
C33 C34 H341 109.8 no
C35 C34 H341 109.9 no
C33 C34 H342 111.9 no
C35 C34 H342 112.7 no
H341 C34 H342 109.7 no
C34 C35 O3 107.58(18) yes
C34 C35 H351 111.7 no
O3 C35 H351 109.4 no
C34 C35 H352 107.4 no
O3 C35 H352 108.7 no
H351 C35 H352 111.9 no

loop_
_geom_bond_atom_site_label_1
_geom_bond_atom_site_label_2
_geom_bond_distance
_geom_bond_publ_flag
Co1 P1 1.9922(4) yes
Co1 P2 2.1615(5) yes
Co1 C30 1.7622(19) yes
Co1 C31 1.7693(18) yes
P1 N1 1.6449(13) yes
P1 N2 1.6852(13) yes
P2 C17 1.8364(17) yes
P2 C18 1.8377(17) yes
P2 C24 1.8304(19) yes
O1 C30 1.156(2) yes
O2 C31 1.152(2) yes
O3 C32 1.422(3) yes
O3 C35 1.438(3) yes
N1 C1 1.4367(19) yes
N1 C10 1.4733(19) yes
N2 C11 1.4775(19) yes
N2 C12 1.408(2) yes
C1 C2 1.396(3) yes
C1 C8 1.400(2) yes
C2 C3 1.507(3) yes
C2 C4 1.394(2) yes
C3 H31 0.953 no
C3 H32 0.971 no
C3 H33 0.966 no
C4 C5 1.387(3) yes
C4 H41 0.945 no
C5 C6 1.506(2) yes
C5 C7 1.390(3) yes
C6 H61 0.963 no
C6 H62 0.962 no
C6 H63 0.952 no
C7 C8 1.403(2) yes
C7 H71 0.939 no
C8 C9 1.505(3) yes
C9 H91 0.926 no
C9 H92 0.933 no
C9 H93 0.922 no
C10 C11 1.523(2) yes
C10 H101 0.981 no
C10 H102 0.966 no
C11 H111 0.968 no
C11 H112 0.986 no
C12 C13 1.396(2) yes
C12 C17 1.421(2) yes
C13 C14 1.393(3) yes
C13 H131 0.943 no
C14 C15 1.384(3) yes
C14 H141 0.940 no
C15 C16 1.392(2) yes
C15 H151 0.946 no
C16 C17 1.391(2) yes
C16 H161 0.934 no
C18 C19 1.389(2) yes
C18 C23 1.401(3) yes
C19 C20 1.392(3) yes
C19 H191 0.946 no
C20 C21 1.385(3) yes
C20 H201 0.922 no
C21 C22 1.391(3) yes
C21 H211 0.940 no
C22 C23 1.387(2) yes
C22 H221 0.925 no
C23 H231 0.961 no
C24 C25 1.399(3) yes
C24 C29 1.392(3) yes
C25 C26 1.394(3) yes
C25 H251 0.935 no
C26 C27 1.373(3) yes
C26 H261 0.928 no
C27 C28 1.398(4) yes
C27 H271 0.908 no
C28 C29 1.386(3) yes
C28 H281 0.940 no
C29 H291 0.930 no
C32 C33 1.500(3) yes
C32 H321 0.965 no
C32 H322 0.962 no
C33 C34 1.524(3) yes
C33 H331 0.972 no
C33 H332 0.968 no
C34 C35 1.514(3) yes
C34 H341 0.983 no
C34 H342 0.976 no
C35 H351 0.963 no
C35 H352 0.968 no
